data_4509834
loop_
_publ_author_name
'Li, Erqing'
'Jia, Penghao'
'Liang, Ling'
'Huang, You'

_publ_section_title
;
 Phosphine-Catalyzed Sequential [2 +3] and [3 + 2] Annulation Domino
 Reaction of \g-Benzyl-Substituted Allenoates with \a,\b-Unsaturated
 Ketimines To Construct aza-Bicyclo[3,3,0]octane Derivatives
;
_journal_issue 2
_journal_name_full 'ACS Catalysis'
_journal_page_first 600
_journal_paper_doi 10.1021/cs401161q
_journal_volume 4
_journal_year 2014
_chemical_formula_moiety 'C34 H30 Cl N O4 S'
_chemical_formula_sum 'C34 H30 Cl N O4 S'
_chemical_formula_weight 584.10
_chemical_name_systematic
; 
 ? 
;
_space_group_crystal_system monoclinic
_space_group_IT_number 14
_space_group_name_Hall '-P 2ybc'
_space_group_name_H-M_alt 'P 1 21/c 1'
_symmetry_space_group_name_Hall '-P 2ybc'
_symmetry_space_group_name_H-M 'P 1 21/c 1'
_atom_sites_solution_hydrogens geom
_atom_sites_solution_primary direct
_atom_sites_solution_secondary difmap
_audit_creation_method SHELXL-2013
_cell_angle_alpha 90
_cell_angle_beta 116.810(3)
_cell_angle_gamma 90
_cell_formula_units_Z 4
_cell_length_a 13.4890(14)
_cell_length_b 19.154(2)
_cell_length_c 12.3660(12)
_cell_measurement_reflns_used 9957
_cell_measurement_temperature 113(2)
_cell_measurement_theta_max 27.90
_cell_measurement_theta_min 1.10
_cell_volume 2851.5(5)
_computing_cell_refinement 'CrystalClear-SM Expert 2.0 r4'
_computing_data_collection 'CrystalClear-SM Expert 2.0 r4 (Rigaku, 2009)'
_computing_data_reduction 'CrystalClear-SM Expert 2.0 r4'
_computing_molecular_graphics 'CrystalStructure 4.0'
_computing_publication_material 'CrystalStructure 4.0 (Rigaku, 2009)'
_computing_structure_refinement 'SHELXL-2013 (Sheldrick, 2013)'
_computing_structure_solution 'SHELXS97 (Sheldrick, 1997)'
_diffrn_ambient_temperature 113(2)
_diffrn_detector_area_resol_mean 14.222
_diffrn_measured_fraction_theta_full 0.998
_diffrn_measured_fraction_theta_max 0.991
_diffrn_measurement_device_type 'Rigaku Saturn724 CCD'
_diffrn_measurement_method \w
_diffrn_radiation_type MoK\a
_diffrn_radiation_wavelength 0.71075
_diffrn_reflns_av_R_equivalents 0.0423
_diffrn_reflns_av_unetI/netI 0.0473
_diffrn_reflns_Laue_measured_fraction_full 0.998
_diffrn_reflns_Laue_measured_fraction_max 0.991
_diffrn_reflns_limit_h_max 17
_diffrn_reflns_limit_h_min -15
_diffrn_reflns_limit_k_max 25
_diffrn_reflns_limit_k_min -25
_diffrn_reflns_limit_l_max 16
_diffrn_reflns_limit_l_min -14
_diffrn_reflns_number 26308
_diffrn_reflns_point_group_measured_fraction_full 0.998
_diffrn_reflns_point_group_measured_fraction_max 0.991
_diffrn_reflns_theta_full 25.242
_diffrn_reflns_theta_max 27.888
_diffrn_reflns_theta_min 1.692
_exptl_absorpt_coefficient_mu 0.248
_exptl_absorpt_correction_T_max 0.956
_exptl_absorpt_correction_T_min 0.831
_exptl_absorpt_correction_type multi-scan
_exptl_absorpt_process_details 'Jacobson, R. (1998) Private communication'
_exptl_crystal_colour colorless
_exptl_crystal_density_diffrn 1.361
_exptl_crystal_density_method 'not measured'
_exptl_crystal_description prism
_exptl_crystal_F_000 1224
_exptl_crystal_size_max 0.240
_exptl_crystal_size_mid 0.200
_exptl_crystal_size_min 0.180
_refine_diff_density_max 0.296
_refine_diff_density_min -0.401
_refine_diff_density_rms 0.050
_refine_ls_extinction_method none
_refine_ls_goodness_of_fit_ref 0.995
_refine_ls_hydrogen_treatment constr
_refine_ls_matrix_type full
_refine_ls_number_parameters 372
_refine_ls_number_reflns 6745
_refine_ls_number_restraints 0
_refine_ls_restrained_S_all 0.995
_refine_ls_R_factor_all 0.0467
_refine_ls_R_factor_gt 0.0340
_refine_ls_shift/su_max 0.001
_refine_ls_shift/su_mean 0.000
_refine_ls_structure_factor_coef Fsqd
_refine_ls_weighting_details
; 
 w=1/[\s^2^(Fo^2^)+(0.0470P)^2^] 
 where P=(Fo^2^+2Fc^2^)/3 
;
_refine_ls_weighting_scheme calc
_refine_ls_wR_factor_gt 0.0821
_refine_ls_wR_factor_ref 0.0867
_reflns_Friedel_coverage 0.000
_reflns_number_gt 4988
_reflns_number_total 6745
_reflns_threshold_expression 'I > 2\s(I)'
_cod_data_source_file cs401161q_si_001.cif
_cod_data_source_block shelxl
_cod_database_code 4509834
_shelx_space_group_comment
; 
The symmetry employed for this shelxl refinement is uniquely defined 
by the following loop, which should always be used as a source of 
symmetry information in preference to the above space-group names. 
They are only intended as comments. 
;
_shelx_estimated_absorpt_t_min 0.943
_shelx_estimated_absorpt_t_max 0.957
_shelxl_version_number 2013-2

loop_
_space_group_symop_operation_xyz
'x, y, z'
'-x, y+1/2, -z+1/2'
'-x, -y, -z'
'x, -y-1/2, z-1/2'

loop_
_atom_site_label
_atom_site_type_symbol
_atom_site_fract_x
_atom_site_fract_y
_atom_site_fract_z
_atom_site_U_iso_or_equiv
_atom_site_adp_type
_atom_site_occupancy
_atom_site_site_symmetry_order
_atom_site_calc_flag
_atom_site_refinement_flags_posn
_atom_site_refinement_flags_adp
Cl1 Cl 0.31708(3) 0.49233(2) -0.23539(3) 0.03004(11) Uani 1 1 d . .
S1 S 0.15948(3) 0.68558(2) 0.12536(3) 0.01504(8) Uani 1 1 d . .
O1 O 0.07202(8) 0.72330(5) 0.13515(8) 0.0199(2) Uani 1 1 d . .
O2 O 0.24649(8) 0.65425(5) 0.23089(8) 0.0181(2) Uani 1 1 d . .
O3 O -0.02082(8) 0.79527(5) -0.10311(9) 0.0256(2) Uani 1 1 d . .
O4 O 0.04690(8) 0.88561(5) 0.02463(9) 0.0253(2) Uani 1 1 d . .
N1 N 0.21977(9) 0.74201(6) 0.07418(10) 0.0148(2) Uani 1 1 d . .
C1 C 0.33615(11) 0.73319(7) 0.08898(12) 0.0144(3) Uani 1 1 d . .
C2 C 0.35775(11) 0.80473(7) 0.03915(12) 0.0159(3) Uani 1 1 d . .
H2 H 0.3736 0.7959 -0.0312 0.019 Uiso 1 1 calc R U
C3 C 0.46043(11) 0.83841(7) 0.14458(12) 0.0151(3) Uani 1 1 d . .
H3 H 0.4336 0.8686 0.1919 0.018 Uiso 1 1 calc R U
C4 C 0.52087(11) 0.77471(7) 0.22395(12) 0.0154(3) Uani 1 1 d . .
H4 H 0.5557 0.7472 0.1813 0.018 Uiso 1 1 calc R U
C5 C 0.42384(10) 0.73257(7) 0.22238(12) 0.0156(3) Uani 1 1 d . .
H5A H 0.3946 0.7547 0.2745 0.019 Uiso 1 1 calc R U
H5B H 0.4471 0.6842 0.2508 0.019 Uiso 1 1 calc R U
C6 C 0.25030(11) 0.84334(7) -0.00209(12) 0.0187(3) Uani 1 1 d . .
H6 H 0.2370 0.8885 -0.0378 0.022 Uiso 1 1 calc R U
C7 C 0.17580(11) 0.80702(7) 0.01714(12) 0.0164(3) Uani 1 1 d . .
C8 C 0.33608(10) 0.67099(7) 0.01237(12) 0.0149(3) Uani 1 1 d . .
C9 C 0.39594(11) 0.61013(7) 0.05926(12) 0.0179(3) Uani 1 1 d . .
H9 H 0.4429 0.6068 0.1439 0.021 Uiso 1 1 calc R U
C10 C 0.38851(11) 0.55393(7) -0.01516(12) 0.0200(3) Uani 1 1 d . .
H10 H 0.4288 0.5122 0.0181 0.024 Uiso 1 1 calc R U
C11 C 0.32169(12) 0.55984(7) -0.13808(13) 0.0192(3) Uani 1 1 d . .
C12 C 0.25899(12) 0.61913(7) -0.18779(13) 0.0206(3) Uani 1 1 d . .
H12 H 0.2118 0.6220 -0.2724 0.025 Uiso 1 1 calc R U
C13 C 0.26621(11) 0.67401(7) -0.11225(12) 0.0180(3) Uani 1 1 d . .
H13 H 0.2228 0.7147 -0.1456 0.022 Uiso 1 1 calc R U
C14 C 0.53386(11) 0.88230(7) 0.10809(12) 0.0160(3) Uani 1 1 d . .
C15 C 0.56546(11) 0.94941(7) 0.15377(12) 0.0197(3) Uani 1 1 d . .
H15 H 0.5392 0.9682 0.2072 0.024 Uiso 1 1 calc R U
C16 C 0.63485(12) 0.98949(7) 0.12272(13) 0.0235(3) Uani 1 1 d . .
H16 H 0.6558 1.0352 0.1550 0.028 Uiso 1 1 calc R U
C17 C 0.67318(12) 0.96246(8) 0.04460(13) 0.0245(3) Uani 1 1 d . .
H17 H 0.7197 0.9899 0.0223 0.029 Uiso 1 1 calc R U
C18 C 0.64372(12) 0.89571(8) -0.00081(13) 0.0235(3) Uani 1 1 d . .
H18 H 0.6706 0.8770 -0.0537 0.028 Uiso 1 1 calc R U
C19 C 0.57475(12) 0.85584(7) 0.03087(13) 0.0201(3) Uani 1 1 d . .
H19 H 0.5551 0.8099 -0.0005 0.024 Uiso 1 1 calc R U
C20 C 0.60930(11) 0.79185(7) 0.34998(12) 0.0157(3) Uani 1 1 d . .
C21 C 0.58304(11) 0.82702(7) 0.43198(12) 0.0193(3) Uani 1 1 d . .
H21 H 0.5093 0.8432 0.4068 0.023 Uiso 1 1 calc R U
C22 C 0.66268(12) 0.83888(8) 0.54985(13) 0.0245(3) Uani 1 1 d . .
H22 H 0.6432 0.8628 0.6048 0.029 Uiso 1 1 calc R U
C23 C 0.77061(13) 0.81593(8) 0.58775(14) 0.0280(4) Uani 1 1 d . .
H23 H 0.8250 0.8233 0.6690 0.034 Uiso 1 1 calc R U
C24 C 0.79882(12) 0.78213(9) 0.50665(14) 0.0293(4) Uani 1 1 d . .
H24 H 0.8730 0.7670 0.5319 0.035 Uiso 1 1 calc R U
C25 C 0.71887(12) 0.77034(8) 0.38850(14) 0.0225(3) Uani 1 1 d . .
H25 H 0.7390 0.7474 0.3332 0.027 Uiso 1 1 calc R U
C26 C 0.05653(11) 0.82631(7) -0.02686(12) 0.0175(3) Uani 1 1 d . .
C27 C -0.06708(13) 0.90768(10) -0.01233(17) 0.0411(4) Uani 1 1 d . .
H27A H -0.1055 0.9131 -0.1006 0.062 Uiso 1 1 calc R U
H27B H -0.0671 0.9524 0.0263 0.062 Uiso 1 1 calc R U
H27C H -0.1054 0.8724 0.0124 0.062 Uiso 1 1 calc R U
C28 C 0.10173(11) 0.61878(7) 0.01634(12) 0.0171(3) Uani 1 1 d . .
C29 C 0.15523(11) 0.55434(7) 0.03844(13) 0.0193(3) Uani 1 1 d . .
H29 H 0.2209 0.5465 0.1115 0.023 Uiso 1 1 calc R U
C30 C 0.11170(12) 0.50183(7) -0.04714(13) 0.0216(3) Uani 1 1 d . .
H30 H 0.1484 0.4580 -0.0326 0.026 Uiso 1 1 calc R U
C31 C 0.01513(12) 0.51230(7) -0.15396(13) 0.0215(3) Uani 1 1 d . .
C32 C -0.03756(12) 0.57691(8) -0.17314(13) 0.0244(3) Uani 1 1 d . .
H32 H -0.1041 0.5844 -0.2455 0.029 Uiso 1 1 calc R U
C33 C 0.00467(12) 0.63045(7) -0.08929(13) 0.0221(3) Uani 1 1 d . .
H33 H -0.0320 0.6743 -0.1038 0.027 Uiso 1 1 calc R U
C34 C -0.03252(14) 0.45470(8) -0.24629(14) 0.0299(4) Uani 1 1 d . .
H34A H 0.0063 0.4109 -0.2115 0.045 Uiso 1 1 calc R U
H34B H -0.0230 0.4665 -0.3182 0.045 Uiso 1 1 calc R U
H34C H -0.1118 0.4493 -0.2693 0.045 Uiso 1 1 calc R U

loop_
_atom_site_aniso_label
_atom_site_aniso_U_11
_atom_site_aniso_U_22
_atom_site_aniso_U_33
_atom_site_aniso_U_23
_atom_site_aniso_U_13
_atom_site_aniso_U_12
Cl1 0.0429(2) 0.02110(18) 0.0246(2) -0.00608(15) 0.01380(18) 0.00158(16)
S1 0.01350(16) 0.01625(16) 0.01408(18) -0.00036(13) 0.00506(13) -0.00264(13)
O1 0.0157(5) 0.0238(5) 0.0208(5) -0.0028(4) 0.0088(4) -0.0016(4)
O2 0.0168(5) 0.0199(5) 0.0143(5) 0.0029(4) 0.0041(4) -0.0026(4)
O3 0.0164(5) 0.0235(5) 0.0263(6) -0.0024(4) 0.0004(4) -0.0002(4)
O4 0.0169(5) 0.0256(6) 0.0296(6) -0.0073(5) 0.0071(5) 0.0033(4)
N1 0.0126(5) 0.0131(5) 0.0182(6) 0.0015(4) 0.0064(5) -0.0010(4)
C1 0.0119(6) 0.0152(6) 0.0141(7) 0.0008(5) 0.0041(5) -0.0012(5)
C2 0.0161(7) 0.0153(7) 0.0142(7) 0.0015(5) 0.0051(6) -0.0021(5)
C3 0.0130(6) 0.0158(6) 0.0150(7) -0.0009(5) 0.0051(6) -0.0016(5)
C4 0.0134(6) 0.0162(6) 0.0155(7) 0.0003(5) 0.0056(6) -0.0001(5)
C5 0.0139(6) 0.0168(7) 0.0140(7) -0.0004(5) 0.0043(6) -0.0018(5)
C6 0.0170(7) 0.0161(7) 0.0166(7) 0.0037(6) 0.0018(6) -0.0009(5)
C7 0.0157(7) 0.0150(6) 0.0133(7) -0.0003(5) 0.0019(5) 0.0008(5)
C8 0.0125(6) 0.0167(7) 0.0157(7) -0.0004(5) 0.0067(6) -0.0022(5)
C9 0.0143(7) 0.0223(7) 0.0152(7) 0.0014(6) 0.0049(6) 0.0004(5)
C10 0.0189(7) 0.0187(7) 0.0230(8) 0.0018(6) 0.0101(6) 0.0039(6)
C11 0.0214(7) 0.0172(7) 0.0220(8) -0.0051(6) 0.0125(6) -0.0040(6)
C12 0.0229(7) 0.0215(7) 0.0145(7) -0.0003(6) 0.0059(6) -0.0026(6)
C13 0.0186(7) 0.0165(7) 0.0170(7) 0.0022(6) 0.0062(6) 0.0007(5)
C14 0.0125(6) 0.0162(6) 0.0145(7) 0.0022(5) 0.0019(5) -0.0008(5)
C15 0.0204(7) 0.0183(7) 0.0174(7) -0.0009(6) 0.0060(6) -0.0004(6)
C16 0.0226(8) 0.0166(7) 0.0232(8) -0.0019(6) 0.0033(6) -0.0064(6)
C17 0.0192(7) 0.0242(8) 0.0289(8) 0.0053(6) 0.0098(7) -0.0054(6)
C18 0.0233(8) 0.0241(8) 0.0281(8) 0.0008(6) 0.0160(7) -0.0003(6)
C19 0.0212(7) 0.0154(7) 0.0235(8) -0.0006(6) 0.0099(6) -0.0024(6)
C20 0.0131(6) 0.0162(6) 0.0160(7) 0.0017(5) 0.0049(6) -0.0027(5)
C21 0.0161(7) 0.0200(7) 0.0195(8) 0.0001(6) 0.0061(6) -0.0004(5)
C22 0.0277(8) 0.0240(8) 0.0199(8) -0.0050(6) 0.0090(7) -0.0066(6)
C23 0.0227(8) 0.0323(8) 0.0173(8) -0.0012(7) -0.0013(6) -0.0099(7)
C24 0.0126(7) 0.0352(9) 0.0326(9) 0.0038(7) 0.0036(7) -0.0007(6)
C25 0.0174(7) 0.0263(8) 0.0236(8) -0.0010(6) 0.0091(6) -0.0008(6)
C26 0.0174(7) 0.0172(7) 0.0157(7) 0.0031(5) 0.0056(6) 0.0007(5)
C27 0.0228(9) 0.0395(10) 0.0591(12) -0.0141(9) 0.0168(9) 0.0080(8)
C28 0.0181(7) 0.0164(7) 0.0172(7) -0.0019(5) 0.0083(6) -0.0059(5)
C29 0.0168(7) 0.0199(7) 0.0212(7) 0.0012(6) 0.0084(6) -0.0017(6)
C30 0.0241(8) 0.0174(7) 0.0275(8) -0.0008(6) 0.0153(7) -0.0012(6)
C31 0.0256(8) 0.0198(7) 0.0234(8) -0.0046(6) 0.0149(7) -0.0074(6)
C32 0.0230(8) 0.0240(8) 0.0198(8) -0.0018(6) 0.0040(6) -0.0047(6)
C33 0.0200(7) 0.0195(7) 0.0226(8) -0.0012(6) 0.0059(6) -0.0012(6)
C34 0.0380(9) 0.0238(8) 0.0274(9) -0.0085(7) 0.0144(8) -0.0083(7)

loop_
_atom_type_symbol
_atom_type_description
_atom_type_scat_dispersion_real
_atom_type_scat_dispersion_imag
_atom_type_scat_source
C C 0.0033 0.0016 'International Tables Vol C Tables 4.2.6.8 and 6.1.1.4'
H H 0.0000 0.0000 'International Tables Vol C Tables 4.2.6.8 and 6.1.1.4'
N N 0.0061 0.0033 'International Tables Vol C Tables 4.2.6.8 and 6.1.1.4'
O O 0.0106 0.0060 'International Tables Vol C Tables 4.2.6.8 and 6.1.1.4'
Cl Cl 0.1484 0.1585 'International Tables Vol C Tables 4.2.6.8 and 6.1.1.4'
S S 0.1246 0.1234 'International Tables Vol C Tables 4.2.6.8 and 6.1.1.4'

loop_
_geom_angle_atom_site_label_1
_geom_angle_atom_site_label_2
_geom_angle_atom_site_label_3
_geom_angle
O1 S1 O2 120.03(6)
O1 S1 N1 105.68(6)
O2 S1 N1 106.37(6)
O1 S1 C28 109.46(6)
O2 S1 C28 106.84(6)
N1 S1 C28 107.92(6)
C26 O4 C27 114.41(11)
C7 N1 C1 109.70(10)
C7 N1 S1 126.83(9)
C1 N1 S1 123.36(8)
N1 C1 C8 107.72(10)
N1 C1 C5 112.76(10)
C8 C1 C5 116.50(11)
N1 C1 C2 102.74(10)
C8 C1 C2 112.58(11)
C5 C1 C2 103.72(10)
C6 C2 C3 116.18(11)
C6 C2 C1 103.91(11)
C3 C2 C1 106.52(10)
C6 C2 H2 110.0
C3 C2 H2 110.0
C1 C2 H2 110.0
C14 C3 C4 113.47(11)
C14 C3 C2 115.87(11)
C4 C3 C2 102.74(10)
C14 C3 H3 108.1
C4 C3 H3 108.1
C2 C3 H3 108.1
C20 C4 C5 113.61(11)
C20 C4 C3 115.34(11)
C5 C4 C3 101.82(10)
C20 C4 H4 108.6
C5 C4 H4 108.6
C3 C4 H4 108.6
C4 C5 C1 104.44(10)
C4 C5 H5A 110.9
C1 C5 H5A 110.9
C4 C5 H5B 110.9
C1 C5 H5B 110.9
H5A C5 H5B 108.9
C7 C6 C2 112.00(12)
C7 C6 H6 124.0
C2 C6 H6 124.0
C6 C7 N1 111.55(12)
C6 C7 C26 125.63(12)
N1 C7 C26 122.48(11)
C9 C8 C13 118.12(12)
C9 C8 C1 124.11(12)
C13 C8 C1 117.66(12)
C8 C9 C10 121.29(13)
C8 C9 H9 119.4
C10 C9 H9 119.4
C11 C10 C9 118.85(13)
C11 C10 H10 120.6
C9 C10 H10 120.6
C10 C11 C12 121.47(13)
C10 C11 Cl1 120.06(11)
C12 C11 Cl1 118.45(11)
C13 C12 C11 118.82(13)
C13 C12 H12 120.6
C11 C12 H12 120.6
C12 C13 C8 121.39(13)
C12 C13 H13 119.3
C8 C13 H13 119.3
C15 C14 C19 118.04(12)
C15 C14 C3 120.90(12)
C19 C14 C3 121.03(12)
C14 C15 C16 121.24(13)
C14 C15 H15 119.4
C16 C15 H15 119.4
C17 C16 C15 119.68(13)
C17 C16 H16 120.2
C15 C16 H16 120.2
C18 C17 C16 120.01(13)
C18 C17 H17 120.0
C16 C17 H17 120.0
C17 C18 C19 120.05(14)
C17 C18 H18 120.0
C19 C18 H18 120.0
C18 C19 C14 120.98(13)
C18 C19 H19 119.5
C14 C19 H19 119.5
C21 C20 C25 118.26(13)
C21 C20 C4 121.03(12)
C25 C20 C4 120.67(12)
C22 C21 C20 121.02(13)
C22 C21 H21 119.5
C20 C21 H21 119.5
C23 C22 C21 120.16(14)
C23 C22 H22 119.9
C21 C22 H22 119.9
C24 C23 C22 119.62(14)
C24 C23 H23 120.2
C22 C23 H23 120.2
C23 C24 C25 120.13(14)
C23 C24 H24 119.9
C25 C24 H24 119.9
C24 C25 C20 120.78(14)
C24 C25 H25 119.6
C20 C25 H25 119.6
O3 C26 O4 123.90(13)
O3 C26 C7 125.09(13)
O4 C26 C7 110.90(11)
O4 C27 H27A 109.5
O4 C27 H27B 109.5
H27A C27 H27B 109.5
O4 C27 H27C 109.5
H27A C27 H27C 109.5
H27B C27 H27C 109.5
C33 C28 C29 120.83(13)
C33 C28 S1 120.40(11)
C29 C28 S1 118.78(11)
C30 C29 C28 119.35(13)
C30 C29 H29 120.3
C28 C29 H29 120.3
C29 C30 C31 120.97(13)
C29 C30 H30 119.5
C31 C30 H30 119.5
C30 C31 C32 118.54(13)
C30 C31 C34 120.74(14)
C32 C31 C34 120.72(14)
C33 C32 C31 121.62(14)
C33 C32 H32 119.2
C31 C32 H32 119.2
C32 C33 C28 118.69(13)
C32 C33 H33 120.7
C28 C33 H33 120.7
C31 C34 H34A 109.5
C31 C34 H34B 109.5
H34A C34 H34B 109.5
C31 C34 H34C 109.5
H34A C34 H34C 109.5
H34B C34 H34C 109.5

loop_
_geom_bond_atom_site_label_1
_geom_bond_atom_site_label_2
_geom_bond_distance
Cl1 C11 1.7482(14)
S1 O1 1.4343(10)
S1 O2 1.4349(9)
S1 N1 1.6415(11)
S1 C28 1.7648(14)
O3 C26 1.2015(16)
O4 C26 1.3366(16)
O4 C27 1.4553(18)
N1 C7 1.4221(16)
N1 C1 1.5058(16)
C1 C8 1.5219(18)
C1 C5 1.5363(18)
C1 C2 1.5823(18)
C2 C6 1.4970(18)
C2 C3 1.5509(18)
C2 H2 1.0000
C3 C14 1.5149(18)
C3 C4 1.5475(18)
C3 H3 1.0000
C4 C20 1.5108(18)
C4 C5 1.5305(18)
C4 H4 1.0000
C5 H5A 0.9900
C5 H5B 0.9900
C6 C7 1.3288(19)
C6 H6 0.9500
C7 C26 1.4938(18)
C8 C9 1.3872(18)
C8 C13 1.3987(19)
C9 C10 1.3903(19)
C9 H9 0.9500
C10 C11 1.378(2)
C10 H10 0.9500
C11 C12 1.3835(19)
C12 C13 1.3803(19)
C12 H12 0.9500
C13 H13 0.9500
C14 C15 1.3913(18)
C14 C19 1.3958(19)
C15 C16 1.392(2)
C15 H15 0.9500
C16 C17 1.385(2)
C16 H16 0.9500
C17 C18 1.381(2)
C17 H17 0.9500
C18 C19 1.3896(19)
C18 H18 0.9500
C19 H19 0.9500
C20 C21 1.3899(19)
C20 C25 1.3950(19)
C21 C22 1.3848(19)
C21 H21 0.9500
C22 C23 1.384(2)
C22 H22 0.9500
C23 C24 1.383(2)
C23 H23 0.9500
C24 C25 1.388(2)
C24 H24 0.9500
C25 H25 0.9500
C27 H27A 0.9800
C27 H27B 0.9800
C27 H27C 0.9800
C28 C33 1.3883(19)
C28 C29 1.3932(19)
C29 C30 1.3840(19)
C29 H29 0.9500
C30 C31 1.389(2)
C30 H30 0.9500
C31 C32 1.393(2)
C31 C34 1.5073(19)
C32 C33 1.3850(19)
C32 H32 0.9500
C33 H33 0.9500
C34 H34A 0.9800
C34 H34B 0.9800
C34 H34C 0.9800

loop_
_geom_hbond_atom_site_label_D
_geom_hbond_atom_site_label_H
_geom_hbond_atom_site_label_A
_geom_hbond_distance_DH
_geom_hbond_distance_HA
_geom_hbond_distance_DA
_geom_hbond_angle_DHA
_geom_hbond_site_symmetry_A
C12 H12 O4 0.95 2.50 3.4150(17) 162.6 4_575
C33 H33 O3 0.95 2.32 3.1719(18) 148.6 .

loop_
_geom_torsion_atom_site_label_1
_geom_torsion_atom_site_label_2
_geom_torsion_atom_site_label_3
_geom_torsion_atom_site_label_4
_geom_torsion
O1 S1 N1 C7 -17.22(12)
O2 S1 N1 C7 -145.84(11)
C28 S1 N1 C7 99.82(12)
O1 S1 N1 C1 158.81(10)
O2 S1 N1 C1 30.19(11)
C28 S1 N1 C1 -84.15(11)
C7 N1 C1 C8 -115.86(11)
S1 N1 C1 C8 67.52(13)
C7 N1 C1 C5 114.20(12)
S1 N1 C1 C5 -62.42(13)
C7 N1 C1 C2 3.19(13)
S1 N1 C1 C2 -173.43(9)
N1 C1 C2 C6 -2.34(13)
C8 C1 C2 C6 113.25(12)
C5 C1 C2 C6 -119.95(11)
N1 C1 C2 C3 120.85(10)
C8 C1 C2 C3 -123.56(11)
C5 C1 C2 C3 3.24(13)
C6 C2 C3 C14 -96.72(14)
C1 C2 C3 C14 148.12(11)
C6 C2 C3 C4 138.99(12)
C1 C2 C3 C4 23.83(13)
C14 C3 C4 C20 68.65(15)
C2 C3 C4 C20 -165.48(11)
C14 C3 C4 C5 -167.86(11)
C2 C3 C4 C5 -42.00(12)
C20 C4 C5 C1 169.81(11)
C3 C4 C5 C1 45.16(13)
N1 C1 C5 C4 -140.07(11)
C8 C1 C5 C4 94.63(13)
C2 C1 C5 C4 -29.66(13)
C3 C2 C6 C7 -115.85(13)
C1 C2 C6 C7 0.77(15)
C2 C6 C7 N1 1.31(16)
C2 C6 C7 C26 -172.02(12)
C1 N1 C7 C6 -2.97(15)
S1 N1 C7 C6 173.50(10)
C1 N1 C7 C26 170.59(11)
S1 N1 C7 C26 -12.93(18)
N1 C1 C8 C9 -116.56(13)
C5 C1 C8 C9 11.25(18)
C2 C1 C8 C9 130.88(13)
N1 C1 C8 C13 59.57(15)
C5 C1 C8 C13 -172.62(11)
C2 C1 C8 C13 -52.99(15)
C13 C8 C9 C10 1.02(19)
C1 C8 C9 C10 177.14(12)
C8 C9 C10 C11 1.2(2)
C9 C10 C11 C12 -2.6(2)
C9 C10 C11 Cl1 176.02(10)
C10 C11 C12 C13 1.6(2)
Cl1 C11 C12 C13 -176.97(10)
C11 C12 C13 C8 0.7(2)
C9 C8 C13 C12 -2.0(2)
C1 C8 C13 C12 -178.35(12)
C4 C3 C14 C15 -111.55(14)
C2 C3 C14 C15 129.92(13)
C4 C3 C14 C19 66.34(16)
C2 C3 C14 C19 -52.20(17)
C19 C14 C15 C16 0.6(2)
C3 C14 C15 C16 178.60(13)
C14 C15 C16 C17 0.2(2)
C15 C16 C17 C18 -0.9(2)
C16 C17 C18 C19 0.6(2)
C17 C18 C19 C14 0.3(2)
C15 C14 C19 C18 -0.9(2)
C3 C14 C19 C18 -178.83(13)
C5 C4 C20 C21 -55.96(17)
C3 C4 C20 C21 61.05(17)
C5 C4 C20 C25 121.58(14)
C3 C4 C20 C25 -121.41(14)
C25 C20 C21 C22 -1.7(2)
C4 C20 C21 C22 175.92(12)
C20 C21 C22 C23 0.3(2)
C21 C22 C23 C24 1.1(2)
C22 C23 C24 C25 -1.0(2)
C23 C24 C25 C20 -0.4(2)
C21 C20 C25 C24 1.7(2)
C4 C20 C25 C24 -175.88(13)
C27 O4 C26 O3 4.5(2)
C27 O4 C26 C7 -179.26(13)
C6 C7 C26 O3 111.42(17)
N1 C7 C26 O3 -61.21(19)
C6 C7 C26 O4 -64.78(18)
N1 C7 C26 O4 122.59(13)
O1 S1 C28 C33 38.90(13)
O2 S1 C28 C33 170.32(11)
N1 S1 C28 C33 -75.65(12)
O1 S1 C28 C29 -141.00(11)
O2 S1 C28 C29 -9.59(12)
N1 S1 C28 C29 104.45(11)
C33 C28 C29 C30 1.0(2)
S1 C28 C29 C30 -179.06(10)
C28 C29 C30 C31 -0.6(2)
C29 C30 C31 C32 -0.3(2)
C29 C30 C31 C34 -179.40(13)
C30 C31 C32 C33 0.7(2)
C34 C31 C32 C33 179.81(13)
C31 C32 C33 C28 -0.2(2)
C29 C28 C33 C32 -0.6(2)
S1 C28 C33 C32 179.46(11)
